data_7044845
loop_
_publ_author_name
'Biswal, Debanjana'
'Pramanik, Nikhil Ranjan'
'Chakrabarti, Syamal'
'Drew, Michael G. B.'
'Acharya, Krishnendu'
'Chandra, Swarnendu'

_publ_section_title
;
 Syntheses, crystal structures, DFT calculations, protein interaction and
 anticancer activities of water soluble dipicolinic acid-imidazole based
 oxidovanadium(iv) complexes
;
_journal_name_full 'Dalton Transactions'
_journal_paper_doi 10.1039/C7DT02903A
_journal_year 2017
_chemical_formula_sum 'C15 H15 N5 O5 V'
_chemical_formula_weight 396.26
_chemical_name_systematic
;
 ?
;
_space_group_IT_number 2
_symmetry_cell_setting triclinic
_symmetry_space_group_name_Hall '-P 1'
_symmetry_space_group_name_H-M 'P -1'
_atom_sites_solution_hydrogens geom
_atom_sites_solution_primary direct
_atom_sites_solution_secondary difmap
_audit_creation_method SHELXL-97
_audit_update_record
;
2017-06-08 deposited with the CCDC.
2017-11-03 downloaded from the CCDC.
;
_cell_angle_alpha 88.699(7)
_cell_angle_beta 82.542(8)
_cell_angle_gamma 86.201(7)
_cell_formula_units_Z 4
_cell_length_a 8.8853(10)
_cell_length_b 11.7493(9)
_cell_length_c 16.9170(16)
_cell_measurement_reflns_used 10355
_cell_measurement_temperature 150(2)
_cell_measurement_theta_max 27.50
_cell_measurement_theta_min 3.48
_cell_volume 1747.1(3)
_computing_cell_refinement 'Crysalis, Oxford Diffraction'
_computing_data_collection 'Crysalis, Oxford Diffraction'
_computing_data_reduction 'Crysalis, Oxford Diffraction'
_computing_molecular_graphics PLATON(Spek,2004)
_computing_publication_material 'SHELXL, PLATON, WINGX (Ferrugia, 2012)'
_computing_structure_refinement 'SHELXL (Sheldrick, 2008)'
_computing_structure_solution 'SHELXS (Sheldrick, 2008)'
_diffrn_ambient_temperature 150(2)
_diffrn_measured_fraction_theta_full 0.973
_diffrn_measured_fraction_theta_max 0.973
_diffrn_measurement_device_type 'Oxford Diffaction X-Calibor System'
_diffrn_measurement_method '321 frames, counting time 10 s.'
_diffrn_radiation_monochromator graphite
_diffrn_radiation_source 'fine-focus sealed tube'
_diffrn_radiation_type MoK\a
_diffrn_radiation_wavelength 0.71073
_diffrn_reflns_av_R_equivalents 0.0522
_diffrn_reflns_av_sigmaI/netI 0.1310
_diffrn_reflns_limit_h_max 10
_diffrn_reflns_limit_h_min -11
_diffrn_reflns_limit_k_max 11
_diffrn_reflns_limit_k_min -15
_diffrn_reflns_limit_l_max 21
_diffrn_reflns_limit_l_min -21
_diffrn_reflns_number 10355
_diffrn_reflns_theta_full 27.50
_diffrn_reflns_theta_max 27.50
_diffrn_reflns_theta_min 3.48
_diffrn_standards_decay_% n/a
_diffrn_standards_interval_count n/a
_diffrn_standards_interval_time n/a
_exptl_absorpt_coefficient_mu 0.605
_exptl_absorpt_correction_T_max 1.000
_exptl_absorpt_correction_T_min 0.917
_exptl_absorpt_correction_type empirical
_exptl_absorpt_process_details 'ABSPACK, Oxford Diffraction Ltd'
_exptl_crystal_colour black
_exptl_crystal_density_diffrn 1.507
_exptl_crystal_density_method 'not measured'
_exptl_crystal_description needle
_exptl_crystal_F_000 812
_exptl_crystal_size_max 0.24
_exptl_crystal_size_mid 0.06
_exptl_crystal_size_min 0.06
_refine_diff_density_max 1.037
_refine_diff_density_min -0.471
_refine_diff_density_rms 0.098
_refine_ls_extinction_method none
_refine_ls_goodness_of_fit_ref 1.085
_refine_ls_hydrogen_treatment constr
_refine_ls_matrix_type full
_refine_ls_number_parameters 473
_refine_ls_number_reflns 7813
_refine_ls_number_restraints 0
_refine_ls_restrained_S_all 1.085
_refine_ls_R_factor_all 0.1285
_refine_ls_R_factor_gt 0.0841
_refine_ls_shift/su_max 0.002
_refine_ls_shift/su_mean 0.000
_refine_ls_structure_factor_coef Fsqd
_refine_ls_weighting_details 'calc w=1/[\s^2^(Fo^2^)+(0.0493P)^2^+0.5746P] where P=(Fo^2^+2Fc^2^)/3'
_refine_ls_weighting_scheme calc
_refine_ls_wR_factor_gt 0.1602
_refine_ls_wR_factor_ref 0.1852
_reflns_number_gt 5292
_reflns_number_total 7813
_reflns_threshold_expression >2sigma(I)
_cod_data_source_file c7dt02903a2.cif
_cod_data_source_block shelxl_CCDC1
_cod_original_sg_symbol_H-M P-1
_cod_database_code 7044845

loop_
_symmetry_equiv_pos_as_xyz
'x, y, z'
'-x, -y, -z'

loop_
_atom_site_label
_atom_site_type_symbol
_atom_site_fract_x
_atom_site_fract_y
_atom_site_fract_z
_atom_site_U_iso_or_equiv
_atom_site_adp_type
_atom_site_occupancy
_atom_site_symmetry_multiplicity
_atom_site_calc_flag
_atom_site_refinement_flags
V1 V 0.75719(10) 0.18520(7) 0.10535(5) 0.0198(2) Uani 1 1 d .
V2 V 0.74392(9) 0.29871(6) 0.62527(5) 0.0191(2) Uani 1 1 d .
O1A O 0.8310(4) 0.0570(3) 0.0960(2) 0.0282(8) Uani 1 1 d .
O11A O 0.8137(4) 0.2628(3) -0.00154(19) 0.0230(8) Uani 1 1 d .
O12A O 0.8053(5) 0.4195(3) -0.0804(2) 0.0349(9) Uani 1 1 d .
C12A C 0.7754(6) 0.3692(4) -0.0169(3) 0.0241(11) Uani 1 1 d .
C13A C 0.6847(6) 0.4298(4) 0.0546(3) 0.0221(11) Uani 1 1 d .
C14A C 0.6299(6) 0.5420(4) 0.0612(3) 0.0260(11) Uani 1 1 d .
H14A H 0.6476 0.5929 0.0186 0.031 Uiso 1 1 calc R
C15A C 0.5471(6) 0.5778(4) 0.1331(3) 0.0277(12) Uani 1 1 d .
H15A H 0.5067 0.6528 0.1383 0.033 Uiso 1 1 calc R
C16A C 0.5247(6) 0.5013(4) 0.1973(3) 0.0259(11) Uani 1 1 d .
H16A H 0.4702 0.5242 0.2457 0.031 Uiso 1 1 calc R
C17A C 0.5859(5) 0.3906(4) 0.1868(3) 0.0195(10) Uani 1 1 d .
N18A N 0.6633(5) 0.3592(3) 0.1166(2) 0.0195(9) Uani 1 1 d .
C19A C 0.5809(6) 0.2935(4) 0.2460(3) 0.0242(11) Uani 1 1 d .
O19A O 0.5190(5) 0.3071(3) 0.3142(2) 0.0343(9) Uani 1 1 d .
O20A O 0.6471(4) 0.1973(3) 0.21774(19) 0.0204(7) Uani 1 1 d .
N31A N 0.5438(5) 0.1523(3) 0.0711(2) 0.0206(9) Uani 1 1 d .
C32A C 0.4404(5) 0.0981(4) 0.1177(3) 0.0206(10) Uani 1 1 d .
H32A H 0.4459 0.0807 0.1712 0.025 Uiso 1 1 calc R
N33A N 0.3257(5) 0.0712(3) 0.0781(3) 0.0254(10) Uani 1 1 d .
C34A C 0.3594(6) 0.1085(4) 0.0012(3) 0.0302(13) Uani 1 1 d .
H34A H 0.3016 0.1016 -0.0403 0.036 Uiso 1 1 calc R
C35A C 0.4953(6) 0.1583(4) -0.0027(3) 0.0278(12) Uani 1 1 d .
H35A H 0.5466 0.1909 -0.0481 0.033 Uiso 1 1 calc R
C36A C 0.1975(6) 0.0060(5) 0.1103(4) 0.0434(16) Uani 1 1 d .
H36A H 0.1920 0.0014 0.1673 0.065 Uiso 1 1 calc R
H36B H 0.2108 -0.0694 0.0888 0.065 Uiso 1 1 calc R
H36C H 0.1052 0.0431 0.0959 0.065 Uiso 1 1 calc R
N41A N 0.9417(5) 0.2529(3) 0.1529(3) 0.0242(10) Uani 1 1 d .
C42A C 0.9685(6) 0.2375(4) 0.2278(3) 0.0252(11) Uani 1 1 d .
H42A H 0.9131 0.1917 0.2649 0.030 Uiso 1 1 calc R
N43A N 1.0852(5) 0.2957(3) 0.2434(3) 0.0275(10) Uani 1 1 d .
C44A C 1.1344(7) 0.3548(5) 0.1748(4) 0.0390(15) Uani 1 1 d .
H44A H 1.2133 0.4038 0.1677 0.047 Uiso 1 1 calc R
C45A C 1.0460(6) 0.3278(5) 0.1200(3) 0.0339(14) Uani 1 1 d .
H45A H 1.0541 0.3556 0.0678 0.041 Uiso 1 1 calc R
C46A C 1.1434(7) 0.2999(5) 0.3211(3) 0.0385(15) Uani 1 1 d .
H46A H 1.1333 0.3770 0.3396 0.058 Uiso 1 1 calc R
H46B H 1.2486 0.2731 0.3152 0.058 Uiso 1 1 calc R
H46C H 1.0860 0.2522 0.3591 0.058 Uiso 1 1 calc R
O1B O 0.7833(4) 0.4274(3) 0.6378(2) 0.0269(8) Uani 1 1 d .
O11B O 0.8593(4) 0.2496(3) 0.5187(2) 0.0243(8) Uani 1 1 d .
O12B O 0.9122(5) 0.1170(3) 0.4231(2) 0.0401(10) Uani 1 1 d .
C12B C 0.8497(6) 0.1508(4) 0.4883(3) 0.0256(11) Uani 1 1 d .
C13B C 0.7455(6) 0.0747(4) 0.5403(3) 0.0236(11) Uani 1 1 d .
C14B C 0.7040(6) -0.0329(4) 0.5253(3) 0.0278(12) Uani 1 1 d .
H14B H 0.7438 -0.0704 0.4786 0.033 Uiso 1 1 calc R
C15B C 0.6009(7) -0.0839(4) 0.5819(3) 0.0332(13) Uani 1 1 d .
H15B H 0.5708 -0.1562 0.5726 0.040 Uiso 1 1 calc R
C16B C 0.5418(6) -0.0287(4) 0.6521(3) 0.0280(12) Uani 1 1 d .
H16B H 0.4727 -0.0628 0.6899 0.034 Uiso 1 1 calc R
C17B C 0.5897(5) 0.0794(4) 0.6637(3) 0.0207(10) Uani 1 1 d .
N18B N 0.6891(4) 0.1264(3) 0.6087(2) 0.0200(9) Uani 1 1 d .
C19B C 0.5440(6) 0.1583(4) 0.7331(3) 0.0213(10) Uani 1 1 d .
O20B O 0.5983(4) 0.2582(3) 0.72220(19) 0.0231(8) Uani 1 1 d .
O21B O 0.4615(4) 0.1279(3) 0.7926(2) 0.0338(9) Uani 1 1 d .
N31B N 0.5473(5) 0.3396(3) 0.5683(2) 0.0204(9) Uani 1 1 d .
C35B C 0.5372(6) 0.3499(4) 0.4883(3) 0.0226(11) Uani 1 1 d .
H35B H 0.6165 0.3340 0.4477 0.027 Uiso 1 1 calc R
C34B C 0.3930(6) 0.3869(4) 0.4774(3) 0.0241(11) Uani 1 1 d .
H34B H 0.3558 0.4011 0.4290 0.029 Uiso 1 1 calc R
N33B N 0.3138(5) 0.3990(3) 0.5518(3) 0.0253(10) Uani 1 1 d .
C32B C 0.4097(5) 0.3705(4) 0.6047(3) 0.0234(11) Uani 1 1 d .
H32B H 0.3836 0.3722 0.6598 0.028 Uiso 1 1 calc R
C36B C 0.1508(6) 0.4396(5) 0.5702(4) 0.0437(16) Uani 1 1 d .
H36D H 0.1203 0.4339 0.6267 0.066 Uiso 1 1 calc R
H36E H 0.0895 0.3933 0.5429 0.066 Uiso 1 1 calc R
H36F H 0.1377 0.5176 0.5530 0.066 Uiso 1 1 calc R
N41B N 0.9181(5) 0.2256(3) 0.6882(2) 0.0230(9) Uani 1 1 d .
N43B N 1.0577(5) 0.2086(4) 0.7863(3) 0.0269(10) Uani 1 1 d .
C45B C 1.0160(6) 0.1276(4) 0.6764(3) 0.0306(12) Uani 1 1 d .
H45B H 1.0219 0.0780 0.6339 0.037 Uiso 1 1 calc R
C44B C 1.1015(6) 0.1169(4) 0.7379(3) 0.0313(13) Uani 1 1 d .
H44B H 1.1749 0.0589 0.7454 0.038 Uiso 1 1 calc R
C42B C 0.9476(6) 0.2695(4) 0.7554(3) 0.0267(12) Uani 1 1 d .
H42B H 0.8974 0.3351 0.7783 0.032 Uiso 1 1 calc R
C46B C 1.1153(6) 0.2324(5) 0.8607(3) 0.0341(13) Uani 1 1 d .
H46D H 1.0856 0.3097 0.8757 0.051 Uiso 1 1 calc R
H46E H 1.2242 0.2217 0.8535 0.051 Uiso 1 1 calc R
H46F H 1.0740 0.1814 0.9018 0.051 Uiso 1 1 calc R

loop_
_atom_site_aniso_label
_atom_site_aniso_U_11
_atom_site_aniso_U_22
_atom_site_aniso_U_33
_atom_site_aniso_U_23
_atom_site_aniso_U_13
_atom_site_aniso_U_12
V1 0.0193(4) 0.0190(4) 0.0211(4) -0.0006(3) -0.0018(4) -0.0016(3)
V2 0.0173(4) 0.0182(4) 0.0217(4) -0.0010(3) -0.0021(4) -0.0003(3)
O1A 0.027(2) 0.0199(17) 0.040(2) -0.0039(15) -0.0108(18) -0.0040(14)
O11A 0.026(2) 0.0219(17) 0.0188(18) 0.0008(14) 0.0052(15) 0.0002(14)
O12A 0.045(3) 0.033(2) 0.023(2) 0.0092(16) 0.0076(19) -0.0028(17)
C12A 0.025(3) 0.025(3) 0.023(3) 0.000(2) -0.002(2) -0.005(2)
C13A 0.024(3) 0.019(2) 0.022(3) -0.002(2) 0.002(2) -0.0019(19)
C14A 0.033(3) 0.022(2) 0.023(3) 0.006(2) -0.004(2) 0.002(2)
C15A 0.030(3) 0.020(2) 0.032(3) -0.005(2) -0.004(3) 0.004(2)
C16A 0.028(3) 0.029(3) 0.022(3) -0.008(2) -0.003(2) -0.002(2)
C17A 0.017(2) 0.025(2) 0.016(2) -0.0035(19) 0.000(2) -0.0004(19)
N18A 0.025(2) 0.020(2) 0.016(2) 0.0012(16) -0.0099(18) -0.0049(16)
C19A 0.021(3) 0.030(3) 0.024(3) -0.002(2) -0.005(2) -0.010(2)
O19A 0.049(3) 0.036(2) 0.0156(19) -0.0056(16) 0.0079(18) -0.0060(18)
O20A 0.0225(19) 0.0212(17) 0.0175(17) 0.0009(13) -0.0015(15) -0.0036(13)
N31A 0.022(2) 0.020(2) 0.019(2) -0.0014(16) -0.0041(18) 0.0031(16)
C32A 0.018(3) 0.023(2) 0.022(3) -0.004(2) -0.004(2) -0.0049(19)
N33A 0.015(2) 0.023(2) 0.038(3) -0.0081(19) -0.002(2) -0.0020(16)
C34A 0.033(3) 0.025(3) 0.034(3) -0.005(2) -0.016(3) 0.011(2)
C35A 0.037(3) 0.021(3) 0.026(3) 0.000(2) -0.009(3) 0.000(2)
C36A 0.020(3) 0.044(3) 0.066(5) -0.017(3) 0.004(3) -0.007(2)
N41A 0.025(2) 0.020(2) 0.028(2) 0.0024(18) -0.003(2) -0.0043(17)
C42A 0.024(3) 0.026(3) 0.027(3) 0.004(2) -0.004(2) -0.008(2)
N43A 0.022(2) 0.028(2) 0.034(3) -0.0013(19) -0.010(2) -0.0046(18)
C44A 0.032(3) 0.043(3) 0.044(4) 0.020(3) -0.012(3) -0.019(3)
C45A 0.033(3) 0.041(3) 0.030(3) 0.012(3) -0.009(3) -0.018(3)
C46A 0.042(4) 0.039(3) 0.040(4) -0.002(3) -0.024(3) -0.015(3)
O1B 0.025(2) 0.0246(18) 0.031(2) -0.0006(15) -0.0055(17) 0.0014(14)
O11B 0.025(2) 0.0239(17) 0.0225(19) -0.0010(14) 0.0031(16) -0.0033(14)
O12B 0.048(3) 0.042(2) 0.027(2) -0.0121(18) 0.015(2) -0.0067(19)
C12B 0.023(3) 0.027(3) 0.026(3) -0.001(2) -0.001(2) 0.002(2)
C13B 0.027(3) 0.020(2) 0.024(3) -0.001(2) -0.004(2) 0.001(2)
C14B 0.031(3) 0.028(3) 0.024(3) -0.004(2) -0.001(2) 0.001(2)
C15B 0.040(4) 0.023(3) 0.038(3) -0.003(2) -0.009(3) -0.006(2)
C16B 0.035(3) 0.023(3) 0.027(3) 0.001(2) -0.006(3) -0.008(2)
C17B 0.018(3) 0.021(2) 0.023(3) 0.002(2) -0.005(2) 0.0044(18)
N18B 0.015(2) 0.024(2) 0.019(2) -0.0012(17) 0.0046(17) 0.0013(16)
C19B 0.023(3) 0.021(2) 0.020(2) 0.0021(19) -0.004(2) 0.0013(19)
O20B 0.028(2) 0.0221(17) 0.0189(18) -0.0045(14) -0.0002(16) -0.0012(14)
O21B 0.035(2) 0.036(2) 0.027(2) 0.0017(17) 0.0095(18) -0.0018(17)
N31B 0.023(2) 0.021(2) 0.019(2) -0.0011(16) -0.0045(18) -0.0041(16)
C35B 0.027(3) 0.020(2) 0.021(3) -0.004(2) -0.002(2) 0.000(2)
C34B 0.031(3) 0.020(2) 0.023(3) -0.004(2) -0.010(2) -0.006(2)
N33B 0.016(2) 0.028(2) 0.031(2) 0.0036(19) -0.0018(19) -0.0006(17)
C32B 0.016(3) 0.028(3) 0.026(3) 0.003(2) -0.004(2) 0.000(2)
C36B 0.020(3) 0.064(4) 0.045(4) 0.013(3) -0.001(3) 0.008(3)
N41B 0.022(2) 0.026(2) 0.021(2) -0.0047(17) -0.0037(19) 0.0030(17)
N43B 0.024(2) 0.035(2) 0.022(2) 0.0008(19) -0.004(2) 0.0030(18)
C45B 0.028(3) 0.024(3) 0.037(3) -0.008(2) 0.000(3) 0.006(2)
C44B 0.025(3) 0.032(3) 0.035(3) 0.001(2) -0.005(3) 0.011(2)
C42B 0.027(3) 0.026(3) 0.027(3) -0.006(2) -0.008(2) 0.009(2)
C46B 0.028(3) 0.050(3) 0.025(3) -0.004(3) -0.008(3) 0.003(2)

loop_
_atom_type_symbol
_atom_type_description
_atom_type_scat_dispersion_real
_atom_type_scat_dispersion_imag
_atom_type_scat_source
C C 0.0033 0.0016 'International Tables Vol C Tables 4.2.6.8 and 6.1.1.4'
H H 0.0000 0.0000 'International Tables Vol C Tables 4.2.6.8 and 6.1.1.4'
N N 0.0061 0.0033 'International Tables Vol C Tables 4.2.6.8 and 6.1.1.4'
O O 0.0106 0.0060 'International Tables Vol C Tables 4.2.6.8 and 6.1.1.4'
V V 0.3005 0.5294 'International Tables Vol C Tables 4.2.6.8 and 6.1.1.4'

loop_
_geom_angle_atom_site_label_1
_geom_angle_atom_site_label_2
_geom_angle_atom_site_label_3
_geom_angle
O1A V1 O11A 105.57(17)
O1A V1 O20A 106.74(16)
O11A V1 O20A 147.68(13)
O1A V1 N31A 96.51(16)
O11A V1 N31A 89.65(15)
O20A V1 N31A 86.08(15)
O1A V1 N41A 96.32(17)
O11A V1 N41A 91.74(15)
O20A V1 N41A 85.43(15)
N31A V1 N41A 166.22(16)
O1A V1 N18A 178.56(17)
O11A V1 N18A 73.45(14)
O20A V1 N18A 74.26(14)
N31A V1 N18A 84.58(15)
N41A V1 N18A 82.69(15)
O1B V2 O20B 105.64(16)
O1B V2 O11B 106.57(16)
O20B V2 O11B 147.78(13)
O1B V2 N41B 94.63(17)
O20B V2 N41B 86.19(15)
O11B V2 N41B 92.04(15)
O1B V2 N31B 96.37(16)
O20B V2 N31B 86.20(15)
O11B V2 N31B 89.45(15)
N41B V2 N31B 167.99(15)
O1B V2 N18B 179.53(18)
O20B V2 N18B 74.02(14)
O11B V2 N18B 73.76(14)
N41B V2 N18B 85.69(15)
N31B V2 N18B 83.29(15)
C12A O11A V1 123.7(3)
O12A C12A O11A 126.2(5)
O12A C12A C13A 120.9(4)
O11A C12A C13A 112.8(4)
N18A C13A C14A 120.1(5)
N18A C13A C12A 110.9(4)
C14A C13A C12A 129.1(4)
C13A C14A C15A 118.7(4)
C13A C14A H14A 120.7
C15A C14A H14A 120.7
C16A C15A C14A 120.1(5)
C16A C15A H15A 119.9
C14A C15A H15A 119.9
C17A C16A C15A 117.9(5)
C17A C16A H16A 121.0
C15A C16A H16A 121.0
N18A C17A C16A 120.2(4)
N18A C17A C19A 111.3(4)
C16A C17A C19A 128.5(5)
C13A N18A C17A 123.0(4)
C13A N18A V1 119.1(3)
C17A N18A V1 117.9(3)
O19A C19A O20A 125.0(5)
O19A C19A C17A 120.6(5)
O20A C19A C17A 114.3(4)
C19A O20A V1 122.1(3)
C32A N31A C35A 105.9(4)
C32A N31A V1 122.9(3)
C35A N31A V1 130.0(3)
N31A C32A N33A 111.6(4)
N31A C32A H32A 124.2
N33A C32A H32A 124.2
C32A N33A C34A 107.0(4)
C32A N33A C36A 125.9(5)
C34A N33A C36A 126.9(5)
N33A C34A C35A 106.3(5)
N33A C34A H34A 126.8
C35A C34A H34A 126.8
N31A C35A C34A 109.2(5)
N31A C35A H35A 125.4
C34A C35A H35A 125.4
N33A C36A H36A 109.5
N33A C36A H36B 109.5
H36A C36A H36B 109.5
N33A C36A H36C 109.5
H36A C36A H36C 109.5
H36B C36A H36C 109.5
C42A N41A C45A 105.2(4)
C42A N41A V1 124.0(3)
C45A N41A V1 130.5(4)
N41A C42A N43A 111.6(4)
N41A C42A H42A 124.2
N43A C42A H42A 124.2
C42A N43A C44A 107.0(4)
C42A N43A C46A 125.9(4)
C44A N43A C46A 127.0(4)
C45A C44A N43A 106.5(5)
C45A C44A H44A 126.8
N43A C44A H44A 126.8
C44A C45A N41A 109.7(5)
C44A C45A H45A 125.1
N41A C45A H45A 125.1
N43A C46A H46A 109.5
N43A C46A H46B 109.5
H46A C46A H46B 109.5
N43A C46A H46C 109.5
H46A C46A H46C 109.5
H46B C46A H46C 109.5
C12B O11B V2 123.2(3)
O12B C12B O11B 126.6(5)
O12B C12B C13B 119.8(5)
O11B C12B C13B 113.5(4)
N18B C13B C14B 120.0(5)
N18B C13B C12B 110.8(4)
C14B C13B C12B 129.1(5)
C13B C14B C15B 118.1(5)
C13B C14B H14B 120.9
C15B C14B H14B 120.9
C16B C15B C14B 121.2(5)
C16B C15B H15B 119.4
C14B C15B H15B 119.4
C15B C16B C17B 117.6(5)
C15B C16B H16B 121.2
C17B C16B H16B 121.2
N18B C17B C16B 120.1(5)
N18B C17B C19B 111.0(4)
C16B C17B C19B 129.0(5)
C17B N18B C13B 122.9(4)
C17B N18B V2 118.3(3)
C13B N18B V2 118.5(3)
O21B C19B O20B 125.2(5)
O21B C19B C17B 121.2(4)
O20B C19B C17B 113.6(4)
C19B O20B V2 122.8(3)
C32B N31B C35B 105.8(4)
C32B N31B V2 125.7(3)
C35B N31B V2 128.2(3)
C34B C35B N31B 109.3(5)
C34B C35B H35B 125.3
N31B C35B H35B 125.3
C35B C34B N33B 106.3(4)
C35B C34B H34B 126.9
N33B C34B H34B 126.9
C32B N33B C34B 107.7(4)
C32B N33B C36B 126.4(5)
C34B N33B C36B 125.9(5)
N31B C32B N33B 111.0(5)
N31B C32B H32B 124.5
N33B C32B H32B 124.5
N33B C36B H36D 109.5
N33B C36B H36E 109.5
H36D C36B H36E 109.5
N33B C36B H36F 109.5
H36D C36B H36F 109.5
H36E C36B H36F 109.5
C42B N41B C45B 105.4(4)
C42B N41B V2 121.6(3)
C45B N41B V2 132.9(4)
C42B N43B C44B 107.8(4)
C42B N43B C46B 125.7(5)
C44B N43B C46B 126.5(4)
C44B C45B N41B 108.5(5)
C44B C45B H45B 125.7
N41B C45B H45B 125.7
C45B C44B N43B 106.5(4)
C45B C44B H44B 126.8
N43B C44B H44B 126.8
N41B C42B N43B 111.8(5)
N41B C42B H42B 124.1
N43B C42B H42B 124.1
N43B C46B H46D 109.5
N43B C46B H46E 109.5
H46D C46B H46E 109.5
N43B C46B H46F 109.5
H46D C46B H46F 109.5
H46E C46B H46F 109.5

loop_
_geom_bond_atom_site_label_1
_geom_bond_atom_site_label_2
_geom_bond_distance
V1 O1A 1.605(3)
V1 O11A 2.026(3)
V1 O20A 2.026(3)
V1 N31A 2.114(4)
V1 N41A 2.124(4)
V1 N18A 2.159(4)
V2 O1B 1.599(3)
V2 O20B 2.021(3)
V2 O11B 2.031(3)
V2 N41B 2.115(4)
V2 N31B 2.125(4)
V2 N18B 2.146(4)
O11A C12A 1.303(5)
O12A C12A 1.221(6)
C12A C13A 1.526(7)
C13A N18A 1.326(6)
C13A C14A 1.376(6)
C14A C15A 1.396(7)
C14A H14A 0.9300
C15A C16A 1.397(7)
C15A H15A 0.9300
C16A C17A 1.382(6)
C16A H16A 0.9300
C17A N18A 1.339(6)
C17A C19A 1.501(6)
C19A O19A 1.220(6)
C19A O20A 1.310(6)
N31A C32A 1.317(6)
N31A C35A 1.371(6)
C32A N33A 1.348(6)
C32A H32A 0.9300
N33A C34A 1.365(7)
N33A C36A 1.454(6)
C34A C35A 1.370(7)
C34A H34A 0.9300
C35A H35A 0.9300
C36A H36A 0.9600
C36A H36B 0.9600
C36A H36C 0.9600
N41A C42A 1.325(6)
N41A C45A 1.377(6)
C42A N43A 1.336(6)
C42A H42A 0.9300
N43A C44A 1.374(6)
N43A C46A 1.478(6)
C44A C45A 1.347(8)
C44A H44A 0.9300
C45A H45A 0.9300
C46A H46A 0.9600
C46A H46B 0.9600
C46A H46C 0.9600
O11B C12B 1.292(6)
O12B C12B 1.232(6)
C12B C13B 1.514(7)
C13B N18B 1.342(6)
C13B C14B 1.378(6)
C14B C15B 1.391(7)
C14B H14B 0.9300
C15B C16B 1.391(7)
C15B H15B 0.9300
C16B C17B 1.392(6)
C16B H16B 0.9300
C17B N18B 1.334(6)
C17B C19B 1.509(7)
C19B O21B 1.227(6)
C19B O20B 1.299(5)
N31B C32B 1.327(6)
N31B C35B 1.371(6)
C35B C34B 1.359(7)
C35B H35B 0.9300
C34B N33B 1.366(6)
C34B H34B 0.9300
N33B C32B 1.337(6)
N33B C36B 1.490(7)
C32B H32B 0.9300
C36B H36D 0.9600
C36B H36E 0.9600
C36B H36F 0.9600
N41B C42B 1.324(6)
N41B C45B 1.398(6)
N43B C42B 1.328(6)
N43B C44B 1.374(7)
N43B C46B 1.457(6)
C45B C44B 1.363(7)
C45B H45B 0.9300
C44B H44B 0.9300
C42B H42B 0.9300
C46B H46D 0.9600
C46B H46E 0.9600
C46B H46F 0.9600
